data_4087614
loop_
_publ_author_name
'Machan, Charles W.'
'Chabolla, Steven A.'
'Kubiak, Clifford P.'

_publ_section_title
;
 Reductive Disproportionation of Carbon Dioxide by an Alkyl-Functionalized
 Pyridine Monoimine Re(I) fac-Tricarbonyl Electrocatalyst
;
_journal_issue 19
_journal_name_full Organometallics
_journal_page_first 4678
_journal_paper_doi 10.1021/acs.organomet.5b00406
_journal_volume 34
_journal_year 2015
_chemical_formula_moiety 'C16 H18 Cl N2 O3 Re'
_chemical_formula_sum 'C16 H18 Cl N2 O3 Re'
_chemical_formula_weight 507.97
_space_group_crystal_system monoclinic
_space_group_IT_number 14
_space_group_name_Hall '-P 2yn'
_space_group_name_H-M_alt 'P 1 21/n 1'
_atom_sites_solution_hydrogens geom
_atom_sites_solution_primary iterative
_audit_creation_date 2014-06-05
_audit_creation_method
;
Olex2 1.2
(compiled 2014.05.21 svn.r2940 for OlexSys, GUI svn.r4846)
;
_audit_update_record
;
2014-06-05 # Formatted by publCIF

;
_cell_angle_alpha 90
_cell_angle_beta 102.154(4)
_cell_angle_gamma 90
_cell_formula_units_Z 4
_cell_length_a 11.0949(8)
_cell_length_b 8.8224(6)
_cell_length_c 17.5025(12)
_cell_measurement_reflns_used 7365
_cell_measurement_temperature 100(2)
_cell_measurement_theta_max 26.51
_cell_measurement_theta_min 3.06
_cell_volume 1674.8(2)
_computing_cell_refinement 'Bruker APEX2'
_computing_data_collection 'Bruker APEX2'
_computing_data_reduction 'SAINT v8.27A (Bruker, 2012)'
_computing_molecular_graphics 'Olex2 (Dolomanov et al., 2009)'
_computing_publication_material 'Olex2 (Dolomanov et al., 2009)'
_computing_structure_refinement 'ShelXL (Sheldrick, 2008)'
_computing_structure_solution 'olex2.solve (Bourhis et al., 2013)'
_diffrn_ambient_temperature 100(2)
_diffrn_measured_fraction_theta_full 0.965
_diffrn_measured_fraction_theta_max 0.964
_diffrn_measurement_device_type 'Bruker APEX-II CCD'
_diffrn_measurement_method '\f and \w scans'
_diffrn_radiation_monochromator graphite
_diffrn_radiation_type MoK\a
_diffrn_radiation_wavelength 0.71073
_diffrn_reflns_av_R_equivalents 0.0239
_diffrn_reflns_av_unetI/netI 0.0245
_diffrn_reflns_Laue_measured_fraction_full 0.965
_diffrn_reflns_Laue_measured_fraction_max 0.964
_diffrn_reflns_limit_h_max 13
_diffrn_reflns_limit_h_min -13
_diffrn_reflns_limit_k_max 11
_diffrn_reflns_limit_k_min -10
_diffrn_reflns_limit_l_max 21
_diffrn_reflns_limit_l_min -21
_diffrn_reflns_number 10554
_diffrn_reflns_point_group_measured_fraction_full 0.965
_diffrn_reflns_point_group_measured_fraction_max 0.964
_diffrn_reflns_theta_full 25.242
_diffrn_reflns_theta_max 26.509
_diffrn_reflns_theta_min 2.597
_diffrn_standards_number 0
_exptl_absorpt_coefficient_mu 7.430
_exptl_absorpt_correction_T_max 0.7454
_exptl_absorpt_correction_T_min 0.4615
_exptl_absorpt_correction_type multi-scan
_exptl_absorpt_process_details
;
SADABS-2008/1 (Bruker,2008) was used for absorption correction.
wR2(int) was 0.1362 before and 0.0357 after correction.
The Ratio of minimum to maximum transmission is 0.6191.
The \l/2 correction factor is 0.0015.
;
_exptl_crystal_colour 'clear orangish red'
_exptl_crystal_colour_lustre clear
_exptl_crystal_colour_modifier orangish
_exptl_crystal_colour_primary red
_exptl_crystal_density_diffrn 2.015
_exptl_crystal_description block
_exptl_crystal_F_000 976
_exptl_crystal_recrystallization_method 'grown by layering pentane on top of a dichloromethane solution'
_exptl_crystal_size_max 0.3
_exptl_crystal_size_mid 0.1
_exptl_crystal_size_min 0.1
_refine_diff_density_max 0.407
_refine_diff_density_min -0.808
_refine_diff_density_rms 0.096
_refine_ls_extinction_method none
_refine_ls_goodness_of_fit_ref 1.114
_refine_ls_hydrogen_treatment constr
_refine_ls_matrix_type full
_refine_ls_number_parameters 209
_refine_ls_number_reflns 3346
_refine_ls_number_restraints 0
_refine_ls_restrained_S_all 1.114
_refine_ls_R_factor_all 0.0169
_refine_ls_R_factor_gt 0.0154
_refine_ls_shift/su_max 0.005
_refine_ls_shift/su_mean 0.000
_refine_ls_structure_factor_coef Fsqd
_refine_ls_weighting_details 'w=1/[\s^2^(Fo^2^)+1.5962P] where P=(Fo^2^+2Fc^2^)/3'
_refine_ls_weighting_scheme calc
_refine_ls_wR_factor_gt 0.0356
_refine_ls_wR_factor_ref 0.0362
_reflns_Friedel_coverage 0.000
_reflns_number_gt 3161
_reflns_number_total 3346
_reflns_threshold_expression 'I > 2\s(I)'
_cod_data_source_file om5b00406_si_002.cif
_cod_data_source_block ReMeCy_1
_cod_database_code 4087614
_shelxl_version_number 2013-4
_shelx_space_group_comment
;
The symmetry employed for this shelxl refinement is uniquely defined
by the following loop, which should always be used as a source of
symmetry information in preference to the above space-group names.
They are only intended as comments.
;
_olex2_refinement_description
;
1. Fixed Uiso
 At 1.2 times of:
  All C(H) groups, All C(H,H) groups
 At 1.5 times of:
  All C(H,H,H) groups
2.a Ternary CH refined with riding coordinates:
 C5(H5)
2.b Secondary CH2 refined with riding coordinates:
 C2(H2A,H2B), C7(H7A,H7B), C8(H8A,H8B), C14(H14A,H14B), C15(H15A,H15B)
2.c Aromatic/amide H refined with riding coordinates:
 C1(H1), C3(H3), C4(H4), C9(H9)
2.d Idealised Me refined as rotating group:
 C6(H6A,H6B,H6C)
;
_olex2_submission_special_instructions 'No special instructions were received'

loop_
_space_group_symop_operation_xyz
'x, y, z'
'-x+1/2, y+1/2, -z+1/2'
'-x, -y, -z'
'x-1/2, -y-1/2, z-1/2'

loop_
_atom_site_label
_atom_site_type_symbol
_atom_site_fract_x
_atom_site_fract_y
_atom_site_fract_z
_atom_site_U_iso_or_equiv
_atom_site_adp_type
_atom_site_occupancy
_atom_site_site_symmetry_order
_atom_site_calc_flag
_atom_site_refinement_flags_posn
Re1 Re 0.33803(2) 0.74372(2) 0.58156(2) 0.00909(4) Uani 1 1 d .
Cl1 Cl 0.13228(5) 0.82104(6) 0.60183(3) 0.01427(11) Uani 1 1 d .
O1 O 0.39419(15) 1.06661(18) 0.53498(11) 0.0189(4) Uani 1 1 d .
C2 C 0.3522(2) 0.7663(2) 0.37954(15) 0.0155(5) Uani 1 1 d .
H2A H 0.4042 0.8175 0.4252 0.019 Uiso 1 1 calc R
H2B H 0.3900 0.6668 0.3730 0.019 Uiso 1 1 calc R
N4 N 0.28233(17) 0.5174(2) 0.60512(11) 0.0115(4) Uani 1 1 d .
C1 C 0.1663(2) 0.2986(3) 0.55389(13) 0.0143(4) Uani 1 1 d .
H1 H 0.1125 0.2498 0.5117 0.017 Uiso 1 1 calc R
C10 C 0.3738(2) 0.9453(3) 0.55211(13) 0.0130(4) Uani 1 1 d .
C11 C 0.4169(2) 0.7995(3) 0.68536(14) 0.0141(4) Uani 1 1 d .
O8 O 0.58924(16) 0.63447(19) 0.55885(11) 0.0224(4) Uani 1 1 d .
C3 C 0.2034(2) 0.2250(3) 0.62484(16) 0.0169(5) Uani 1 1 d .
H3 H 0.1766 0.1246 0.6316 0.020 Uiso 1 1 calc R
N7 N 0.23442(16) 0.6575(2) 0.46965(10) 0.0099(3) Uani 1 1 d .
C16 C 0.4938(2) 0.6758(2) 0.56585(13) 0.0147(4) Uani 1 1 d .
C4 C 0.2797(2) 0.2997(3) 0.68549(14) 0.0179(5) Uani 1 1 d .
H4 H 0.3068 0.2514 0.7346 0.021 Uiso 1 1 calc R
C9 C 0.3162(2) 0.4458(3) 0.67364(14) 0.0156(5) Uani 1 1 d .
H9 H 0.3674 0.4977 0.7159 0.019 Uiso 1 1 calc R
C6 C 0.1039(2) 0.4513(3) 0.40085(14) 0.0199(5) Uani 1 1 d .
H6A H 0.0599 0.5281 0.3651 0.030 Uiso 1 1 calc GR
H6B H 0.0441 0.3851 0.4184 0.030 Uiso 1 1 calc GR
H6C H 0.1560 0.3907 0.3738 0.030 Uiso 1 1 calc GR
O3 O 0.46567(16) 0.8332(2) 0.74754(10) 0.0231(4) Uani 1 1 d .
C5 C 0.2231(2) 0.7419(2) 0.39485(14) 0.0135(5) Uani 1 1 d .
H5 H 0.1760 0.6770 0.3519 0.016 Uiso 1 1 calc R
C12 C 0.20848(19) 0.4442(2) 0.54498(13) 0.0108(4) Uani 1 1 d .
C13 C 0.1825(2) 0.5275(2) 0.46988(13) 0.0112(4) Uani 1 1 d .
C7 C 0.1516(2) 0.8889(3) 0.39630(14) 0.0169(5) Uani 1 1 d .
H7A H 0.1901 0.9491 0.4428 0.020 Uiso 1 1 calc R
H7B H 0.0659 0.8654 0.4002 0.020 Uiso 1 1 calc R
C8 C 0.1508(2) 0.9811(3) 0.32239(15) 0.0221(5) Uani 1 1 d .
H8A H 0.1042 0.9253 0.2765 0.027 Uiso 1 1 calc R
H8B H 0.1086 1.0789 0.3258 0.027 Uiso 1 1 calc R
C14 C 0.2814(2) 1.0108(3) 0.31155(16) 0.0230(5) Uani 1 1 d .
H14A H 0.2783 1.0701 0.2631 0.028 Uiso 1 1 calc R
H14B H 0.3269 1.0711 0.3561 0.028 Uiso 1 1 calc R
C15 C 0.3485(2) 0.8622(3) 0.30648(14) 0.0199(5) Uani 1 1 d .
H15A H 0.4338 0.8834 0.3007 0.024 Uiso 1 1 calc R
H15B H 0.3061 0.8051 0.2598 0.024 Uiso 1 1 calc R

loop_
_atom_site_aniso_label
_atom_site_aniso_U_11
_atom_site_aniso_U_22
_atom_site_aniso_U_33
_atom_site_aniso_U_23
_atom_site_aniso_U_13
_atom_site_aniso_U_12
Re1 0.00837(6) 0.00955(6) 0.00893(6) -0.00065(3) 0.00087(3) -0.00226(3)
Cl1 0.0109(2) 0.0149(3) 0.0175(3) -0.0023(2) 0.00403(19) -0.00236(19)
O1 0.0184(9) 0.0122(8) 0.0277(10) 0.0002(7) 0.0083(7) -0.0025(6)
C2 0.0183(12) 0.0142(11) 0.0153(12) 0.0026(8) 0.0065(9) -0.0007(8)
N4 0.0101(9) 0.0128(9) 0.0118(9) 0.0003(7) 0.0028(7) -0.0011(7)
C1 0.0161(11) 0.0131(10) 0.0145(11) -0.0017(9) 0.0055(8) -0.0012(9)
C10 0.0087(10) 0.0176(11) 0.0132(11) -0.0027(9) 0.0031(8) 0.0000(8)
C11 0.0140(11) 0.0141(11) 0.0149(11) 0.0000(10) 0.0044(8) -0.0029(9)
O8 0.0155(9) 0.0191(9) 0.0344(10) 0.0014(8) 0.0094(7) 0.0031(7)
C3 0.0205(12) 0.0126(10) 0.0198(12) 0.0031(9) 0.0090(10) -0.0009(9)
N7 0.0114(9) 0.0100(8) 0.0086(8) -0.0003(7) 0.0026(7) -0.0014(7)
C16 0.0186(12) 0.0111(10) 0.0138(11) -0.0001(8) 0.0019(9) -0.0038(9)
C4 0.0227(12) 0.0173(11) 0.0145(11) 0.0038(10) 0.0058(9) 0.0005(10)
C9 0.0154(11) 0.0182(11) 0.0132(11) 0.0011(9) 0.0027(9) 0.0004(9)
C6 0.0229(12) 0.0209(12) 0.0135(11) 0.0014(9) -0.0019(9) -0.0108(10)
O3 0.0226(9) 0.0304(10) 0.0146(9) -0.0025(8) -0.0001(7) -0.0069(8)
C5 0.0166(12) 0.0117(11) 0.0106(11) 0.0030(8) -0.0005(9) -0.0036(8)
C12 0.0086(10) 0.0136(10) 0.0112(10) -0.0003(8) 0.0043(8) 0.0004(8)
C13 0.0106(10) 0.0128(10) 0.0108(10) -0.0005(8) 0.0034(8) 0.0004(8)
C7 0.0131(11) 0.0181(11) 0.0183(12) 0.0041(9) 0.0008(9) 0.0009(9)
C8 0.0235(13) 0.0193(12) 0.0212(13) 0.0077(10) -0.0007(10) 0.0006(10)
C14 0.0298(14) 0.0181(12) 0.0219(13) 0.0068(10) 0.0072(11) -0.0021(10)
C15 0.0265(13) 0.0181(12) 0.0170(12) 0.0026(10) 0.0091(10) -0.0034(10)

loop_
_atom_type_symbol
_atom_type_description
_atom_type_scat_dispersion_real
_atom_type_scat_dispersion_imag
_atom_type_scat_source
C C 0.0033 0.0016 'International Tables Vol C Tables 4.2.6.8 and 6.1.1.4'
H H 0.0000 0.0000 'International Tables Vol C Tables 4.2.6.8 and 6.1.1.4'
Cl Cl 0.1484 0.1585 'International Tables Vol C Tables 4.2.6.8 and 6.1.1.4'
N N 0.0061 0.0033 'International Tables Vol C Tables 4.2.6.8 and 6.1.1.4'
O O 0.0106 0.0060 'International Tables Vol C Tables 4.2.6.8 and 6.1.1.4'
Re Re -1.0185 7.2310 'International Tables Vol C Tables 4.2.6.8 and 6.1.1.4'

loop_
_geom_angle_atom_site_label_1
_geom_angle_atom_site_label_2
_geom_angle_atom_site_label_3
_geom_angle
N4 Re1 Cl1 85.28(5)
N4 Re1 N7 74.42(7)
C10 Re1 Cl1 91.84(6)
C10 Re1 N4 174.33(8)
C10 Re1 N7 100.45(8)
C11 Re1 Cl1 92.53(7)
C11 Re1 N4 98.58(9)
C11 Re1 C10 86.42(10)
C11 Re1 N7 172.43(8)
N7 Re1 Cl1 84.13(5)
C16 Re1 Cl1 177.61(7)
C16 Re1 N4 92.39(8)
C16 Re1 C10 90.45(9)
C16 Re1 C11 88.31(10)
C16 Re1 N7 94.77(8)
C15 C2 C5 111.4(2)
C9 N4 Re1 124.86(16)
C9 N4 C12 118.76(19)
C12 N4 Re1 116.38(15)
C3 C1 C12 119.5(2)
O1 C10 Re1 179.2(2)
O3 C11 Re1 179.2(2)
C4 C3 C1 119.0(2)
C5 N7 Re1 122.99(13)
C13 N7 Re1 117.35(15)
C13 N7 C5 119.66(19)
O8 C16 Re1 177.9(2)
C3 C4 C9 118.9(2)
N4 C9 C4 122.7(2)
N7 C5 C2 108.43(19)
N7 C5 C7 111.07(19)
C7 C5 C2 113.19(18)
N4 C12 C1 121.2(2)
N4 C12 C13 115.22(18)
C1 C12 C13 123.5(2)
N7 C13 C6 125.9(2)
N7 C13 C12 116.3(2)
C12 C13 C6 117.81(19)
C5 C7 C8 110.5(2)
C14 C8 C7 111.2(2)
C15 C14 C8 110.4(2)
C14 C15 C2 110.85(19)

loop_
_geom_bond_atom_site_label_1
_geom_bond_atom_site_label_2
_geom_bond_distance
Re1 Cl1 2.4786(5)
Re1 N4 2.1552(18)
Re1 C10 1.916(2)
Re1 C11 1.907(2)
Re1 N7 2.1883(18)
Re1 C16 1.903(2)
O1 C10 1.147(3)
C2 C5 1.527(3)
C2 C15 1.526(3)
N4 C9 1.337(3)
N4 C12 1.354(3)
C1 C3 1.385(3)
C1 C12 1.386(3)
C11 O3 1.148(3)
O8 C16 1.151(3)
C3 C4 1.378(4)
N7 C5 1.489(3)
N7 C13 1.284(3)
C4 C9 1.380(3)
C6 C13 1.493(3)
C5 C7 1.522(3)
C12 C13 1.480(3)
C7 C8 1.527(3)
C8 C14 1.523(4)
C14 C15 1.520(3)
